data_2224951
loop_
_publ_author_name
'Neunfeldt, Patr\'icia D.'
'Duval, Auri R.'
'Cunico, Wilson'
'Wardell, Solange M. S. V.'
'Tiekink, Edward R. T.'
'Wardell, James L.'

_publ_section_title
;
 (<i>E</i>)-1-(2,4-Dinitrophenyl)-2-pentylidenehydrazine
;
_journal_coeditor_code FJ2271
_journal_issue 2
_journal_name_full 'Acta Crystallographica Section E'
_journal_page_first o483
_journal_page_last o484
_journal_paper_doi 10.1107/S1600536810002102
_journal_volume 66
_journal_year 2010
_chemical_formula_iupac 'C11 H14 N4 O4'
_chemical_formula_moiety 'C11 H14 N4 O4'
_chemical_formula_sum 'C11 H14 N4 O4'
_chemical_formula_weight 266.26
_chemical_name_systematic
;
(<i>E</i>)-1-(2,4-Dinitrophenyl)-2-pentylidenehydrazine
;
_space_group_IT_number 15
_symmetry_cell_setting monoclinic
_symmetry_space_group_name_Hall '-C 2yc'
_symmetry_space_group_name_H-M 'C 1 2/c 1'
_atom_sites_solution_hydrogens geom
_atom_sites_solution_primary direct
_atom_sites_solution_secondary difmap
_audit_creation_method SHELXL-97
_cell_angle_alpha 90
_cell_angle_beta 106.159(4)
_cell_angle_gamma 90
_cell_formula_units_Z 8
_cell_length_a 31.162(3)
_cell_length_b 4.4930(4)
_cell_length_c 18.7329(14)
_cell_measurement_reflns_used 14843
_cell_measurement_temperature 120(2)
_cell_measurement_theta_max 27.5
_cell_measurement_theta_min 2.9
_cell_volume 2519.2(4)
_computing_cell_refinement 'DENZO (Otwinowski & Minor, 1997) and COLLECT (Hooft, 1998)'
_computing_data_collection 'COLLECT (Hooft, 1998)'
_computing_data_reduction 'DENZO (Otwinowski & Minor, 1997) and COLLECT (Hooft, 1998)'
_computing_molecular_graphics 'ORTEP-3 (Farrugia, 1997) and DIAMOND (Brandenburg, 2006)'
_computing_publication_material 'publCIF (Westrip, 2010)'
_computing_structure_refinement 'SHELXL97 (Sheldrick, 2008)'
_computing_structure_solution 'SHELXS97 (Sheldrick, 2008)'
_diffrn_ambient_temperature 120(2)
_diffrn_detector_area_resol_mean 9.091
_diffrn_measured_fraction_theta_full 0.979
_diffrn_measured_fraction_theta_max 0.979
_diffrn_measurement_device_type '-Nonius KappaCCD area-detector'
_diffrn_measurement_method '\f and \w scans'
_diffrn_radiation_monochromator '10 cm confocal mirrors'
_diffrn_radiation_source 'Enraf Nonius FR591 rotating anode'
_diffrn_radiation_type MoK\a
_diffrn_radiation_wavelength 0.71073
_diffrn_reflns_av_R_equivalents 0.115
_diffrn_reflns_av_sigmaI/netI 0.084
_diffrn_reflns_limit_h_max 36
_diffrn_reflns_limit_h_min -36
_diffrn_reflns_limit_k_max 5
_diffrn_reflns_limit_k_min -5
_diffrn_reflns_limit_l_max 22
_diffrn_reflns_limit_l_min -22
_diffrn_reflns_number 8172
_diffrn_reflns_theta_full 25.0
_diffrn_reflns_theta_max 25.0
_diffrn_reflns_theta_min 3.0
_diffrn_standards_decay_% 0
_diffrn_standards_number 0
_exptl_absorpt_coefficient_mu 0.109
_exptl_absorpt_correction_T_max 1.000
_exptl_absorpt_correction_T_min 0.628
_exptl_absorpt_correction_type multi-scan
_exptl_absorpt_process_details '(SADABS; Sheldrick, 2007)'
_exptl_crystal_colour yellow
_exptl_crystal_density_diffrn 1.404
_exptl_crystal_density_method 'not measured'
_exptl_crystal_description needle
_exptl_crystal_F_000 1120
_exptl_crystal_size_max 0.32
_exptl_crystal_size_mid 0.03
_exptl_crystal_size_min 0.02
_refine_diff_density_max 0.28
_refine_diff_density_min -0.27
_refine_ls_extinction_method none
_refine_ls_goodness_of_fit_ref 1.10
_refine_ls_hydrogen_treatment mixed
_refine_ls_matrix_type full
_refine_ls_number_parameters 179
_refine_ls_number_reflns 2174
_refine_ls_number_restraints 0
_refine_ls_restrained_S_all 1.10
_refine_ls_R_factor_all 0.124
_refine_ls_R_factor_gt 0.078
_refine_ls_shift/su_max_lt 0.001
_refine_ls_shift/su_mean 0.000
_refine_ls_structure_factor_coef Fsqd
_refine_ls_weighting_details 'calc w=1/[\s^2^(Fo^2^)+(0.0406P)^2^+14.6755P] where P=(Fo^2^+2Fc^2^)/3'
_refine_ls_weighting_scheme calc
_refine_ls_wR_factor_gt 0.157
_refine_ls_wR_factor_ref 0.183
_reflns_number_gt 1451
_reflns_number_total 2174
_reflns_threshold_expression I>2\s(I)
_cod_data_source_file fj2271.cif
_cod_data_source_block I
_cod_original_sg_symbol_H-M 'C 2/c'
_cod_database_code 2224951
_cod_database_fobs_code 2224951

loop_
_symmetry_equiv_pos_as_xyz
'x, y, z'
'-x, y, -z+1/2'
'x+1/2, y+1/2, z'
'-x+1/2, y+1/2, -z+1/2'
'-x, -y, -z'
'x, -y, z-1/2'
'-x+1/2, -y+1/2, -z'
'x+1/2, -y+1/2, z-1/2'

loop_
_atom_site_type_symbol
_atom_site_label
_atom_site_fract_x
_atom_site_fract_y
_atom_site_fract_z
_atom_site_U_iso_or_equiv
_atom_site_adp_type
_atom_site_calc_flag
_atom_site_refinement_flags
_atom_site_occupancy
_atom_site_disorder_assembly
_atom_site_disorder_group
O O1 0.04985(11) -0.5722(7) 0.23571(16) 0.0294(8) Uani d . 1 . .
O O2 0.11770(10) -0.4264(8) 0.24360(16) 0.0360(9) Uani d . 1 . .
O O3 -0.03340(10) -0.1033(7) 0.37999(16) 0.0263(8) Uani d . 1 . .
O O4 -0.00644(9) 0.2652(7) 0.45386(15) 0.0240(7) Uani d . 1 . .
N N1 0.07910(11) 0.3841(8) 0.49031(18) 0.0194(8) Uani d . 1 . .
H H1N 0.0551(14) 0.401(10) 0.505(2) 0.023 Uiso d . 1 . .
N N2 0.11897(11) 0.5276(8) 0.52633(18) 0.0224(9) Uani d . 1 . .
N N3 0.08254(13) -0.4163(9) 0.26201(19) 0.0267(9) Uani d . 1 . .
N N4 -0.00244(11) 0.0661(8) 0.41033(19) 0.0213(8) Uani d . 1 . .
C C1 0.07833(13) 0.2003(10) 0.4333(2) 0.0197(10) Uani d . 1 . .
C C2 0.04022(13) 0.0353(10) 0.3940(2) 0.0185(9) Uani d . 1 . .
C C3 0.04158(14) -0.1701(9) 0.3391(2) 0.0191(9) Uani d . 1 . .
H H3 0.0161 -0.2868 0.3159 0.023 Uiso calc R 1 . .
C C4 0.08074(14) -0.2003(10) 0.3192(2) 0.0222(10) Uani d . 1 . .
C C5 0.11852(14) -0.0324(10) 0.3534(2) 0.0242(10) Uani d . 1 . .
H H5 0.1450 -0.0528 0.3381 0.029 Uiso calc R 1 . .
C C6 0.11736(14) 0.1613(10) 0.4090(2) 0.0230(10) Uani d . 1 . .
H H6 0.1434 0.2733 0.4321 0.028 Uiso calc R 1 . .
C C7 0.11826(14) 0.6629(11) 0.5855(2) 0.0248(10) Uani d . 1 . .
H H7 0.0922(15) 0.660(11) 0.604(2) 0.030 Uiso d . 1 . .
C C8 0.15800(14) 0.8254(11) 0.6307(2) 0.0281(11) Uani d . 1 . .
H H8A 0.1693 0.7207 0.6788 0.034 Uiso calc R 1 . .
H H8B 0.1485 1.0266 0.6415 0.034 Uiso calc R 1 . .
C C9 0.19629(14) 0.8581(12) 0.5957(2) 0.0292(11) Uani d . 1 . .
H H9A 0.2041 0.6593 0.5802 0.035 Uiso calc R 1 . .
H H9B 0.1863 0.9830 0.5505 0.035 Uiso calc R 1 . .
C C10 0.23763(15) 0.9966(13) 0.6476(3) 0.0382(13) Uani d . 1 . .
H H10A 0.2293 1.1896 0.6655 0.046 Uiso calc R 1 . .
H H10B 0.2485 0.8654 0.6914 0.046 Uiso calc R 1 . .
C C11 0.27528(16) 1.0479(14) 0.6126(3) 0.0481(15) Uani d . 1 . .
H H11A 0.2826 0.8602 0.5921 0.072 Uiso calc R 1 . .
H H11B 0.3016 1.1216 0.6503 0.072 Uiso calc R 1 . .
H H11C 0.2660 1.1951 0.5727 0.072 Uiso calc R 1 . .

loop_
_atom_site_aniso_label
_atom_site_aniso_U_11
_atom_site_aniso_U_22
_atom_site_aniso_U_33
_atom_site_aniso_U_12
_atom_site_aniso_U_13
_atom_site_aniso_U_23
O1 0.0374(18) 0.0244(18) 0.0233(16) 0.0013(17) 0.0035(14) -0.0058(15)
O2 0.0333(18) 0.050(2) 0.0308(17) 0.0130(18) 0.0186(15) -0.0036(17)
O3 0.0273(16) 0.0281(19) 0.0246(15) -0.0065(15) 0.0090(13) -0.0059(15)
O4 0.0244(16) 0.0223(18) 0.0265(15) 0.0017(13) 0.0093(13) -0.0074(15)
N1 0.0163(18) 0.019(2) 0.0236(18) 0.0000(16) 0.0061(15) -0.0035(17)
N2 0.0181(17) 0.026(2) 0.0231(19) -0.0029(16) 0.0052(15) 0.0018(17)
N3 0.037(2) 0.023(2) 0.0218(19) 0.010(2) 0.0108(18) 0.0006(17)
N4 0.0228(19) 0.020(2) 0.0219(18) 0.0005(17) 0.0078(16) 0.0023(18)
C1 0.022(2) 0.017(2) 0.019(2) 0.0026(19) 0.0042(18) 0.0026(19)
C2 0.019(2) 0.017(2) 0.019(2) -0.0002(18) 0.0047(18) 0.0006(19)
C3 0.024(2) 0.010(2) 0.021(2) 0.0042(18) 0.0025(18) 0.0015(18)
C4 0.029(2) 0.018(2) 0.021(2) 0.005(2) 0.0091(19) 0.0028(19)
C5 0.022(2) 0.025(3) 0.028(2) 0.005(2) 0.0105(19) 0.009(2)
C6 0.019(2) 0.022(3) 0.028(2) -0.0008(19) 0.0082(19) 0.006(2)
C7 0.023(2) 0.027(3) 0.024(2) -0.004(2) 0.0054(19) -0.003(2)
C8 0.030(2) 0.028(3) 0.027(2) -0.008(2) 0.009(2) -0.005(2)
C9 0.027(2) 0.033(3) 0.027(2) -0.006(2) 0.006(2) 0.001(2)
C10 0.032(3) 0.043(4) 0.033(3) -0.010(2) -0.002(2) 0.004(3)
C11 0.032(3) 0.056(4) 0.054(3) -0.008(3) 0.009(3) 0.010(3)

loop_
_atom_type_symbol
_atom_type_description
_atom_type_scat_dispersion_real
_atom_type_scat_dispersion_imag
_atom_type_scat_source
C C 0.0033 0.0016 'International Tables Vol C Tables 4.2.6.8 and 6.1.1.4'
H H 0.0000 0.0000 'International Tables Vol C Tables 4.2.6.8 and 6.1.1.4'
N N 0.0061 0.0033 'International Tables Vol C Tables 4.2.6.8 and 6.1.1.4'
O O 0.0106 0.0060 'International Tables Vol C Tables 4.2.6.8 and 6.1.1.4'

loop_
_geom_angle_atom_site_label_1
_geom_angle_atom_site_label_2
_geom_angle_atom_site_label_3
_geom_angle_site_symmetry_1
_geom_angle_site_symmetry_3
_geom_angle
_geom_angle_publ_flag
C1 N1 N2 . . 118.9(3) ?
C1 N1 H1N . . 119(3) ?
N2 N1 H1N . . 122(3) ?
C7 N2 N1 . . 114.4(3) ?
O1 N3 O2 . . 124.8(4) ?
O1 N3 C4 . . 118.7(3) ?
O2 N3 C4 . . 116.6(4) ?
O3 N4 O4 . . 122.6(3) ?
O3 N4 C2 . . 119.2(3) ?
O4 N4 C2 . . 118.2(3) ?
N1 C1 C2 . . 124.0(4) ?
N1 C1 C6 . . 120.1(4) ?
C2 C1 C6 . . 115.8(4) ?
C3 C2 C1 . . 122.5(4) ?
C3 C2 N4 . . 115.9(4) ?
C1 C2 N4 . . 121.6(4) ?
C4 C3 C2 . . 118.5(4) ?
C4 C3 H3 . . 120.8 ?
C2 C3 H3 . . 120.8 ?
C3 C4 C5 . . 121.3(4) ?
C3 C4 N3 . . 118.8(4) ?
C5 C4 N3 . . 119.8(4) ?
C6 C5 C4 . . 119.8(4) ?
C6 C5 H5 . . 120.1 ?
C4 C5 H5 . . 120.1 ?
C5 C6 C1 . . 121.9(4) ?
C5 C6 H6 . . 119.0 ?
C1 C6 H6 . . 119.0 ?
N2 C7 C8 . . 121.3(4) ?
N2 C7 H7 . . 122(3) ?
C8 C7 H7 . . 117(3) ?
C7 C8 C9 . . 115.5(4) ?
C7 C8 H8A . . 108.4 ?
C9 C8 H8A . . 108.4 ?
C7 C8 H8B . . 108.4 ?
C9 C8 H8B . . 108.4 ?
H8A C8 H8B . . 107.5 ?
C10 C9 C8 . . 113.0(4) ?
C10 C9 H9A . . 109.0 ?
C8 C9 H9A . . 109.0 ?
C10 C9 H9B . . 109.0 ?
C8 C9 H9B . . 109.0 ?
H9A C9 H9B . . 107.8 ?
C11 C10 C9 . . 114.0(4) ?
C11 C10 H10A . . 108.7 ?
C9 C10 H10A . . 108.7 ?
C11 C10 H10B . . 108.7 ?
C9 C10 H10B . . 108.7 ?
H10A C10 H10B . . 107.6 ?
C10 C11 H11A . . 109.5 ?
C10 C11 H11B . . 109.5 ?
H11A C11 H11B . . 109.5 ?
C10 C11 H11C . . 109.5 ?
H11A C11 H11C . . 109.5 ?
H11B C11 H11C . . 109.5 ?

loop_
_geom_bond_atom_site_label_1
_geom_bond_atom_site_label_2
_geom_bond_site_symmetry_2
_geom_bond_distance
_geom_bond_publ_flag
O1 N3 . 1.221(5) ?
O2 N3 . 1.238(4) ?
O3 N4 . 1.236(4) ?
O4 N4 . 1.240(4) ?
N1 C1 . 1.345(5) ?
N1 N2 . 1.396(5) ?
N1 H1N . 0.87(4) ?
N2 C7 . 1.270(5) ?
N3 C4 . 1.458(5) ?
N4 C2 . 1.451(5) ?
C1 C2 . 1.420(6) ?
C1 C6 . 1.423(5) ?
C2 C3 . 1.391(6) ?
C3 C4 . 1.378(5) ?
C3 H3 . 0.9500 ?
C4 C5 . 1.395(6) ?
C5 C6 . 1.365(6) ?
C5 H5 . 0.9500 ?
C6 H6 . 0.9500 ?
C7 C8 . 1.483(6) ?
C7 H7 . 0.96(4) ?
C8 C9 . 1.521(6) ?
C8 H8A . 0.9900 ?
C8 H8B . 0.9900 ?
C9 C10 . 1.515(6) ?
C9 H9A . 0.9900 ?
C9 H9B . 0.9900 ?
C10 C11 . 1.513(6) ?
C10 H10A . 0.9900 ?
C10 H10B . 0.9900 ?
C11 H11A . 0.9800 ?
C11 H11B . 0.9800 ?
C11 H11C . 0.9800 ?

loop_
_geom_hbond_atom_site_label_D
_geom_hbond_atom_site_label_H
_geom_hbond_atom_site_label_A
_geom_hbond_site_symmetry_A
_geom_hbond_distance_DH
_geom_hbond_distance_HA
_geom_hbond_distance_DA
_geom_hbond_angle_DHA
N1 H1n O4 1_555 0.87(4) 1.99(4) 2.616(5) 128(3)
N1 H1n O4 5_566 0.87(4) 2.41(4) 3.166(5) 146(4)
C3 H3 O1 2_555 0.95 2.39 3.335(5) 176
C6 H6 N2 1_555 0.95 2.40 2.735(5) 100

loop_
_cod_related_entry_id
_cod_related_entry_database
_cod_related_entry_code
1 ChemSpider 7875397
